data_7120325
loop_
_publ_author_name
'Tian, Xiaohe'
'Zhu, Yingzhong'
'Zhang, Qiong'
'Zhang, Ruilong'
'Wu, Jieying'
'Tian, Yupeng'

_publ_section_title
;
 Halides Tuning Subcellular-Targeting in Two-Photon Emissive Complexes via
 Different Uptake Mechanisms
;
_journal_name_full 'Chem. Commun.'
_journal_paper_doi 10.1039/C7CC03640J
_journal_year 2017
_chemical_formula_sum 'C29 H28 N4 O4'
_chemical_formula_weight 496.55
_chemical_name_systematic
;
 ?
;
_space_group_IT_number 41
_symmetry_cell_setting orthorhombic
_symmetry_space_group_name_Hall 'A 2 -2ab'
_symmetry_space_group_name_H-M 'A e a 2'
_atom_sites_solution_hydrogens geom
_atom_sites_solution_primary direct
_atom_sites_solution_secondary difmap
_audit_creation_method SHELXL-97
_audit_update_record
;
2016-03-17 deposited with the CCDC.
2017-06-22 downloaded from the CCDC.
;
_cell_angle_alpha 90.00
_cell_angle_beta 90.00
_cell_angle_gamma 90.00
_cell_formula_units_Z 8
_cell_length_a 11.3361(13)
_cell_length_b 48.595(6)
_cell_length_c 9.4566(11)
_cell_measurement_reflns_used 4659
_cell_measurement_temperature 291(2)
_cell_measurement_theta_max 22.44
_cell_measurement_theta_min 2.46
_cell_volume 5209.4(11)
_computing_structure_refinement 'SHELXL-97 (Sheldrick, 1997)'
_computing_structure_solution 'SHELXS-97 (Sheldrick, 1990)'
_diffrn_ambient_temperature 291(2)
_diffrn_measured_fraction_theta_full 1.000
_diffrn_measured_fraction_theta_max 1.000
_diffrn_measurement_device_type 'CCD area detector'
_diffrn_radiation_monochromator graphite
_diffrn_radiation_source 'fine-focus sealed tube'
_diffrn_radiation_type MoK\a
_diffrn_radiation_wavelength 0.71073
_diffrn_reflns_av_R_equivalents 0.0400
_diffrn_reflns_av_sigmaI/netI 0.0298
_diffrn_reflns_limit_h_max 13
_diffrn_reflns_limit_h_min -13
_diffrn_reflns_limit_k_max 57
_diffrn_reflns_limit_k_min -57
_diffrn_reflns_limit_l_max 10
_diffrn_reflns_limit_l_min -11
_diffrn_reflns_number 18020
_diffrn_reflns_theta_full 25.00
_diffrn_reflns_theta_max 25.00
_diffrn_reflns_theta_min 0.84
_exptl_absorpt_coefficient_mu 0.086
_exptl_absorpt_correction_T_max 0.9805
_exptl_absorpt_correction_T_min 0.9788
_exptl_absorpt_correction_type none
_exptl_crystal_density_diffrn 1.266
_exptl_crystal_density_method 'not measured'
_exptl_crystal_description needle
_exptl_crystal_F_000 2096
_exptl_crystal_size_max 0.25
_exptl_crystal_size_mid 0.24
_exptl_crystal_size_min 0.23
_refine_diff_density_max 0.303
_refine_diff_density_min -0.254
_refine_diff_density_rms 0.044
_refine_ls_abs_structure_details 'Flack H D (1983), Acta Cryst. A39, 876-881'
_refine_ls_abs_structure_Flack 2(2)
_refine_ls_extinction_method none
_refine_ls_goodness_of_fit_ref 1.043
_refine_ls_hydrogen_treatment mixed
_refine_ls_matrix_type full
_refine_ls_number_parameters 336
_refine_ls_number_reflns 4351
_refine_ls_number_restraints 1
_refine_ls_restrained_S_all 1.043
_refine_ls_R_factor_all 0.0699
_refine_ls_R_factor_gt 0.0535
_refine_ls_shift/su_max 0.010
_refine_ls_shift/su_mean 0.001
_refine_ls_structure_factor_coef Fsqd
_refine_ls_weighting_details 'calc w=1/[\s^2^(Fo^2^)+(0.1113P)^2^+0.8997P] where P=(Fo^2^+2Fc^2^)/3'
_refine_ls_weighting_scheme calc
_refine_ls_wR_factor_gt 0.1540
_refine_ls_wR_factor_ref 0.1723
_reflns_number_gt 3437
_reflns_number_total 4351
_reflns_threshold_expression >2sigma(I)
_cod_data_source_file c7cc03640j2.cif
_cod_data_source_block a
_cod_depositor_comments
;
The following automatic conversions were performed:

'_symmetry_cell_setting' value 'Orthorhombic' changed to
'orthorhombic' according to
/home/data/users/saulius/crontab/automatic-downloads/rss-feeds/RSC/lib/dictionaries/cif_core.dic
dictionary named 'cif_core.dic' version 2.4.2 from 2011-04-26.

Automatic conversion script
Id: cif_fix_values 4973 2017-02-22 13:04:09Z antanas 
;
_cod_original_cell_volume 5209.4(10)
_cod_original_sg_symbol_H-M 'Aba2 '
_cod_database_code 7120325

loop_
_symmetry_equiv_pos_as_xyz
'x, y, z'
'-x, -y, z'
'x+1/2, -y+1/2, z'
'-x+1/2, y+1/2, z'
'x, y+1/2, z+1/2'
'-x, -y+1/2, z+1/2'
'x+1/2, -y+1, z+1/2'
'-x+1/2, y+1, z+1/2'

loop_
_atom_site_label
_atom_site_type_symbol
_atom_site_fract_x
_atom_site_fract_y
_atom_site_fract_z
_atom_site_U_iso_or_equiv
_atom_site_adp_type
_atom_site_occupancy
_atom_site_symmetry_multiplicity
_atom_site_calc_flag
_atom_site_refinement_flags
C1 C 0.9832(3) 0.23236(8) 0.0701(5) 0.0819(12) Uani 1 1 d .
H1 H 1.0636 0.2352 0.0838 0.098 Uiso 1 1 calc R
C2 C 0.9286(3) 0.24754(7) -0.0322(5) 0.0701(9) Uani 1 1 d .
H2 H 0.9702 0.2603 -0.0861 0.084 Uiso 1 1 calc R
C3 C 0.8106(3) 0.24339(7) -0.0526(4) 0.0699(9) Uani 1 1 d .
H3 H 0.7701 0.2534 -0.1210 0.084 Uiso 1 1 calc R
C4 C 0.7526(3) 0.22433(6) 0.0290(4) 0.0587(8) Uani 1 1 d .
H4 H 0.6723 0.2212 0.0165 0.070 Uiso 1 1 calc R
C5 C 0.8151(2) 0.20979(5) 0.1304(4) 0.0508(7) Uani 1 1 d .
C6 C 0.7551(2) 0.18908(5) 0.2204(4) 0.0497(6) Uani 1 1 d .
C7 C 0.8195(2) 0.16968(6) 0.2962(4) 0.0509(7) Uani 1 1 d .
H7 H 0.9012 0.1691 0.2880 0.061 Uiso 1 1 calc R
C8 C 0.7622(2) 0.15127(5) 0.3835(3) 0.0496(7) Uani 1 1 d .
C9 C 0.6393(3) 0.15302(6) 0.3906(4) 0.0528(7) Uani 1 1 d .
H9 H 0.5969 0.1413 0.4495 0.063 Uiso 1 1 calc R
C10 C 0.5814(2) 0.17243(6) 0.3089(4) 0.0516(7) Uani 1 1 d .
C11 C 0.4493(2) 0.17422(6) 0.3092(4) 0.0557(7) Uani 1 1 d .
C12 C 0.3924(3) 0.19290(7) 0.2271(5) 0.0735(10) Uani 1 1 d .
H12 H 0.4354 0.2053 0.1730 0.088 Uiso 1 1 calc R
C13 C 0.2704(3) 0.19351(9) 0.2239(6) 0.0898(12) Uani 1 1 d .
H13 H 0.2304 0.2060 0.1667 0.108 Uiso 1 1 calc R
C14 C 0.2104(3) 0.17534(9) 0.3067(6) 0.0911(13) Uani 1 1 d .
H14 H 0.1284 0.1752 0.3089 0.109 Uiso 1 1 calc R
N3 N 0.3918(2) 0.15622(7) 0.3907(4) 0.0755(9) Uani 1 1 d .
C16 C 0.8281(2) 0.13061(6) 0.4674(3) 0.0511(7) Uani 1 1 d .
C17 C 0.9418(2) 0.13596(6) 0.5160(4) 0.0516(7) Uani 1 1 d .
H17 H 0.9770 0.1527 0.4944 0.062 Uiso 1 1 calc R
C18 C 1.0039(3) 0.11694(6) 0.5956(4) 0.0540(7) Uani 1 1 d .
H18 H 1.0796 0.1211 0.6266 0.065 Uiso 1 1 calc R
C19 C 0.9545(3) 0.09173(6) 0.6298(4) 0.0535(7) Uani 1 1 d .
C20 C 0.8407(3) 0.08620(6) 0.5817(4) 0.0607(8) Uani 1 1 d .
H20 H 0.8054 0.0695 0.6047 0.073 Uiso 1 1 calc R
C21 C 0.7798(3) 0.10480(6) 0.5015(4) 0.0577(8) Uani 1 1 d .
H21 H 0.7049 0.1003 0.4687 0.069 Uiso 1 1 calc R
C22 C 0.9823(3) 0.04401(6) 0.7136(5) 0.0651(8) Uani 1 1 d .
H22A H 1.0528 0.0327 0.7173 0.078 Uiso 1 1 calc R
H22B H 0.9412 0.0397 0.6264 0.078 Uiso 1 1 calc R
C23 C 0.9044(3) 0.03673(7) 0.8364(5) 0.0731(10) Uani 1 1 d .
C24 C 0.7852(7) 0.00137(13) 0.9402(9) 0.146(3) Uani 1 1 d .
H24A H 0.8197 -0.0157 0.9740 0.175 Uiso 1 1 calc R
H24B H 0.7810 0.0144 1.0176 0.175 Uiso 1 1 calc R
C25 C 0.6667(9) -0.0034(2) 0.8764(13) 0.200(4) Uani 1 1 d .
H25A H 0.6312 0.0139 0.8532 0.300 Uiso 1 1 calc R
H25B H 0.6176 -0.0130 0.9427 0.300 Uiso 1 1 calc R
H25C H 0.6750 -0.0142 0.7921 0.300 Uiso 1 1 calc R
C26 C 1.1202(3) 0.08071(7) 0.7869(4) 0.0664(9) Uani 1 1 d .
H26A H 1.1252 0.0696 0.8720 0.080 Uiso 1 1 calc R
H26B H 1.1123 0.0998 0.8157 0.080 Uiso 1 1 calc R
C27 C 1.2341(3) 0.07756(8) 0.7048(5) 0.0769(10) Uani 1 1 d .
C28 C 1.4404(6) 0.0960(2) 0.6937(10) 0.163(3) Uani 1 1 d .
H28A H 1.4360 0.0959 0.5913 0.196 Uiso 1 1 calc R
H28B H 1.4812 0.1123 0.7263 0.196 Uiso 1 1 calc R
C29 C 1.4919(9) 0.0702(2) 0.7516(12) 0.197(4) Uani 1 1 d .
H29A H 1.4824 0.0700 0.8525 0.295 Uiso 1 1 calc R
H29B H 1.5743 0.0694 0.7287 0.295 Uiso 1 1 calc R
H29C H 1.4523 0.0547 0.7111 0.295 Uiso 1 1 calc R
N1 N 0.9294(2) 0.21376(6) 0.1520(4) 0.0712(8) Uani 1 1 d .
N2 N 0.6371(2) 0.19032(5) 0.2249(3) 0.0508(6) Uani 1 1 d .
C15 C 0.2735(3) 0.15750(9) 0.3854(6) 0.0910(13) Uani 1 1 d .
H15 H 0.2316 0.1450 0.4407 0.109 Uiso 1 1 calc R
N4 N 1.0169(2) 0.07295(6) 0.7112(4) 0.0714(8) Uani 1 1 d .
O1 O 0.8879(3) 0.05024(7) 0.9388(4) 0.1159(12) Uani 1 1 d .
O2 O 1.2475(3) 0.06393(7) 0.6018(4) 0.1056(10) Uani 1 1 d .
O3 O 1.3184(3) 0.09226(9) 0.7644(4) 0.1260(14) Uani 1 1 d .
O4 O 0.8545(4) 0.01303(6) 0.8159(5) 0.1261(14) Uani 1 1 d .

loop_
_atom_site_aniso_label
_atom_site_aniso_U_11
_atom_site_aniso_U_22
_atom_site_aniso_U_33
_atom_site_aniso_U_23
_atom_site_aniso_U_13
_atom_site_aniso_U_12
C1 0.064(2) 0.077(2) 0.104(3) 0.029(2) -0.005(2) -0.0133(18)
C2 0.076(2) 0.0593(18) 0.075(2) 0.0094(17) 0.002(2) -0.0152(16)
C3 0.083(2) 0.0583(19) 0.068(2) 0.0081(16) -0.0041(19) 0.0027(16)
C4 0.0589(16) 0.0526(15) 0.065(2) 0.0011(15) -0.0050(16) 0.0030(14)
C5 0.0507(15) 0.0419(13) 0.0597(18) -0.0021(13) -0.0011(14) 0.0027(12)
C6 0.0467(14) 0.0450(13) 0.0574(17) -0.0014(13) -0.0011(13) -0.0001(12)
C7 0.0417(13) 0.0461(14) 0.0649(19) -0.0017(13) -0.0018(14) 0.0014(12)
C8 0.0498(15) 0.0434(13) 0.0555(17) -0.0040(14) -0.0001(13) 0.0008(12)
C9 0.0485(15) 0.0497(15) 0.0603(18) -0.0011(14) -0.0009(14) -0.0001(12)
C10 0.0461(14) 0.0497(14) 0.0589(19) -0.0062(14) 0.0011(14) -0.0005(13)
C11 0.0465(14) 0.0582(16) 0.062(2) -0.0088(15) 0.0027(15) 0.0029(14)
C12 0.0519(18) 0.075(2) 0.094(3) 0.002(2) -0.0046(19) 0.0072(16)
C13 0.058(2) 0.097(3) 0.115(3) 0.000(3) -0.011(2) 0.014(2)
C14 0.0423(16) 0.114(3) 0.117(4) -0.012(3) 0.003(2) 0.007(2)
N3 0.0484(15) 0.0843(19) 0.094(2) 0.0088(18) 0.0134(15) -0.0006(14)
C16 0.0462(15) 0.0494(15) 0.0577(18) -0.0001(14) -0.0012(13) 0.0000(12)
C17 0.0495(15) 0.0461(14) 0.0592(18) 0.0034(13) 0.0013(14) -0.0029(12)
C18 0.0478(14) 0.0534(16) 0.0609(18) 0.0015(14) -0.0058(13) -0.0011(13)
C19 0.0519(15) 0.0498(15) 0.0587(18) 0.0042(14) -0.0007(14) 0.0037(12)
C20 0.0552(17) 0.0487(15) 0.078(2) 0.0081(15) 0.0021(16) -0.0050(13)
C21 0.0467(15) 0.0520(15) 0.074(2) 0.0033(16) -0.0056(14) -0.0017(12)
C22 0.071(2) 0.0480(16) 0.076(2) 0.0109(16) 0.0071(18) 0.0104(14)
C23 0.080(2) 0.0529(18) 0.086(3) 0.0002(19) 0.022(2) 0.0112(16)
C24 0.173(6) 0.112(4) 0.153(6) -0.002(4) 0.070(5) -0.027(4)
C25 0.173(8) 0.240(10) 0.188(11) 0.022(8) 0.059(8) -0.032(7)
C26 0.070(2) 0.0679(19) 0.062(2) 0.0107(16) -0.0081(17) 0.0041(16)
C27 0.071(2) 0.097(3) 0.062(2) -0.005(2) -0.0080(19) 0.003(2)
C28 0.119(5) 0.240(9) 0.130(6) -0.070(6) 0.011(5) 0.007(5)
C29 0.175(9) 0.263(12) 0.152(9) -0.038(8) 0.019(7) 0.005(8)
N1 0.0528(15) 0.0685(16) 0.092(2) 0.0208(16) -0.0079(15) -0.0109(12)
N2 0.0447(12) 0.0490(12) 0.0587(15) -0.0046(11) -0.0021(11) 0.0027(10)
C15 0.055(2) 0.099(3) 0.119(4) 0.005(3) 0.016(2) -0.001(2)
N4 0.0689(17) 0.0595(16) 0.086(2) 0.0194(16) -0.0154(16) -0.0021(13)
O1 0.140(3) 0.099(2) 0.108(3) -0.026(2) 0.047(2) -0.0126(19)
O2 0.099(2) 0.142(2) 0.076(2) -0.027(2) 0.0092(17) -0.014(2)
O3 0.0722(18) 0.194(3) 0.112(3) -0.057(3) 0.0025(17) -0.017(2)
O4 0.170(3) 0.0750(18) 0.133(3) -0.0193(19) 0.076(3) -0.0394(19)

loop_
_atom_type_symbol
_atom_type_description
_atom_type_scat_dispersion_real
_atom_type_scat_dispersion_imag
_atom_type_scat_source
C C 0.0033 0.0016 'International Tables Vol C Tables 4.2.6.8 and 6.1.1.4'
H H 0.0000 0.0000 'International Tables Vol C Tables 4.2.6.8 and 6.1.1.4'
N N 0.0061 0.0033 'International Tables Vol C Tables 4.2.6.8 and 6.1.1.4'
O O 0.0106 0.0060 'International Tables Vol C Tables 4.2.6.8 and 6.1.1.4'

loop_
_geom_angle_atom_site_label_1
_geom_angle_atom_site_label_2
_geom_angle_atom_site_label_3
_geom_angle
N1 C1 C2 124.6(3)
N1 C1 H1 117.7
C2 C1 H1 117.7
C1 C2 C3 117.7(3)
C1 C2 H2 121.2
C3 C2 H2 121.2
C2 C3 C4 119.3(3)
C2 C3 H3 120.4
C4 C3 H3 120.4
C3 C4 C5 119.2(3)
C3 C4 H4 120.4
C5 C4 H4 120.4
N1 C5 C4 122.2(3)
N1 C5 C6 117.3(3)
C4 C5 C6 120.5(3)
N2 C6 C7 122.6(3)
N2 C6 C5 116.5(3)
C7 C6 C5 121.0(3)
C8 C7 C6 120.0(2)
C8 C7 H7 120.0
C6 C7 H7 120.0
C7 C8 C9 117.3(3)
C7 C8 C16 121.5(2)
C9 C8 C16 121.2(3)
C10 C9 C8 119.2(3)
C10 C9 H9 120.4
C8 C9 H9 120.4
N2 C10 C9 123.4(2)
N2 C10 C11 115.8(3)
C9 C10 C11 120.8(3)
N3 C11 C12 122.4(3)
N3 C11 C10 116.7(3)
C12 C11 C10 120.8(3)
C11 C12 C13 120.1(4)
C11 C12 H12 119.9
C13 C12 H12 119.9
C14 C13 C12 118.2(4)
C14 C13 H13 120.9
C12 C13 H13 120.9
C15 C14 C13 118.0(3)
C15 C14 H14 121.0
C13 C14 H14 121.0
C11 N3 C15 115.8(3)
C17 C16 C21 116.8(3)
C17 C16 C8 121.1(2)
C21 C16 C8 122.1(3)
C18 C17 C16 121.7(3)
C18 C17 H17 119.2
C16 C17 H17 119.2
C17 C18 C19 120.8(3)
C17 C18 H18 119.6
C19 C18 H18 119.6
C18 C19 N4 120.3(3)
C18 C19 C20 117.9(3)
N4 C19 C20 121.7(3)
C21 C20 C19 121.4(3)
C21 C20 H20 119.3
C19 C20 H20 119.3
C20 C21 C16 121.4(3)
C20 C21 H21 119.3
C16 C21 H21 119.3
N4 C22 C23 113.4(3)
N4 C22 H22A 108.9
C23 C22 H22A 108.9
N4 C22 H22B 108.9
C23 C22 H22B 108.9
H22A C22 H22B 107.7
O1 C23 O4 123.0(4)
O1 C23 C22 126.5(3)
O4 C23 C22 110.5(4)
C25 C24 O4 102.1(8)
C25 C24 H24A 111.3
O4 C24 H24A 111.3
C25 C24 H24B 111.3
O4 C24 H24B 111.3
H24A C24 H24B 109.2
C24 C25 H25A 109.5
C24 C25 H25B 109.5
H25A C25 H25B 109.5
C24 C25 H25C 109.5
H25A C25 H25C 109.5
H25B C25 H25C 109.5
N4 C26 C27 114.7(3)
N4 C26 H26A 108.6
C27 C26 H26A 108.6
N4 C26 H26B 108.6
C27 C26 H26B 108.6
H26A C26 H26B 107.6
O2 C27 O3 124.1(4)
O2 C27 C26 125.8(4)
O3 C27 C26 110.1(4)
C29 C28 O3 95.4(8)
C29 C28 H28A 112.7
O3 C28 H28A 112.7
C29 C28 H28B 112.7
O3 C28 H28B 112.7
H28A C28 H28B 110.2
C28 C29 H29A 109.5
C28 C29 H29B 109.5
H29A C29 H29B 109.5
C28 C29 H29C 109.5
H29A C29 H29C 109.5
H29B C29 H29C 109.5
C5 N1 C1 117.0(3)
C10 N2 C6 117.5(3)
N3 C15 C14 125.4(4)
N3 C15 H15 117.3
C14 C15 H15 117.3
C19 N4 C26 121.6(3)
C19 N4 C22 120.3(3)
C26 N4 C22 117.9(3)
C27 O3 C28 121.8(4)
C23 O4 C24 116.1(4)

loop_
_geom_bond_atom_site_label_1
_geom_bond_atom_site_label_2
_geom_bond_distance
C1 N1 1.338(5)
C1 C2 1.365(5)
C1 H1 0.9300
C2 C3 1.366(5)
C2 H2 0.9300
C3 C4 1.374(5)
C3 H3 0.9300
C4 C5 1.386(4)
C4 H4 0.9300
C5 N1 1.325(4)
C5 C6 1.484(4)
C6 N2 1.339(4)
C6 C7 1.391(4)
C7 C8 1.380(4)
C7 H7 0.9300
C8 C9 1.397(4)
C8 C16 1.482(4)
C9 C10 1.384(4)
C9 H9 0.9300
C10 N2 1.336(4)
C10 C11 1.500(4)
C11 N3 1.335(4)
C11 C12 1.358(5)
C12 C13 1.383(5)
C12 H12 0.9300
C13 C14 1.362(6)
C13 H13 0.9300
C14 C15 1.348(6)
C14 H14 0.9300
N3 C15 1.344(5)
C16 C17 1.394(4)
C16 C21 1.405(4)
C17 C18 1.384(4)
C17 H17 0.9300
C18 C19 1.385(4)
C18 H18 0.9300
C19 N4 1.388(4)
C19 C20 1.394(4)
C20 C21 1.367(4)
C20 H20 0.9300
C21 H21 0.9300
C22 N4 1.460(4)
C22 C23 1.501(5)
C22 H22A 0.9700
C22 H22B 0.9700
C23 O1 1.185(5)
C23 O4 1.297(5)
C24 C25 1.491(12)
C24 O4 1.523(7)
C24 H24A 0.9700
C24 H24B 0.9700
C25 H25A 0.9600
C25 H25B 0.9600
C25 H25C 0.9600
C26 N4 1.423(4)
C26 C27 1.515(5)
C26 H26A 0.9700
C26 H26B 0.9700
C27 O2 1.188(5)
C27 O3 1.319(5)
C28 C29 1.486(12)
C28 O3 1.546(8)
C28 H28A 0.9700
C28 H28B 0.9700
C29 H29A 0.9600
C29 H29B 0.9600
C29 H29C 0.9600
C15 H15 0.9300
